data_7048653
loop_
_publ_author_name
'Gradiski, Matthew V.'
'Tsui, Brian T. H.'
'Lough, Alan J.'
'Morris, Robert H.'

_publ_section_title
;
 PNN' &amp; P<sub>2</sub>NN' ligands via reductive amination with
 phosphine aldehydes: synthesis and base-metal coordination chemistry.
;
_journal_issue 6
_journal_name_full 'Dalton transactions (Cambridge, England : 2003)'
_journal_page_first 2150
_journal_page_last 2159
_journal_paper_doi 10.1039/c8dt04058c
_journal_volume 48
_journal_year 2019
_chemical_absolute_configuration ad
_chemical_formula_moiety 'C19 H29 Cl2 Co N2 P, 0.5(C5 H12)'
_chemical_formula_sum 'C21.5 H35 Cl2 Co N2 P'
_chemical_formula_weight 482.31
_space_group_crystal_system orthorhombic
_space_group_IT_number 19
_space_group_name_Hall 'P 2ac 2ab'
_space_group_name_H-M_alt 'P 21 21 21'
_symmetry_space_group_name_Hall 'P 2ac 2ab'
_symmetry_space_group_name_H-M 'P 21 21 21'
_atom_sites_solution_hydrogens mixed
_audit_creation_method SHELXL-2017/1
_audit_update_record
;
2018-12-20 deposited with the CCDC.
2019-01-16 downloaded from the CCDC.
;
_cell_angle_alpha 90
_cell_angle_beta 90
_cell_angle_gamma 90
_cell_formula_units_Z 8
_cell_length_a 7.8587(4)
_cell_length_b 19.4737(9)
_cell_length_c 30.7593(14)
_cell_measurement_reflns_used 9935
_cell_measurement_temperature 150(2)
_cell_measurement_theta_max 66.27
_cell_measurement_theta_min 2.87
_cell_volume 4707.3(4)
_computing_cell_refinement APEX2
_computing_data_collection 'APEX2 (Bruker, 2014)'
_computing_data_reduction 'SAINT (Bruker, 2014)'
_computing_molecular_graphics 'PLATON (Spek, 2009)'
_computing_publication_material 'SHELXTL (Sheldrick, 2008)'
_computing_structure_refinement 'SHELXL-2017/1 (Sheldrick, 2016)'
_computing_structure_solution 'SHELXT (Sheldrick, 2015)'
_diffrn_ambient_temperature 150(2)
_diffrn_measured_fraction_theta_full 0.990
_diffrn_measured_fraction_theta_max 0.990
_diffrn_measurement_device_type 'Bruker Kappa APEX-DUO CCD'
_diffrn_measurement_method '\f and \w scans'
_diffrn_radiation_type CuK\a
_diffrn_radiation_wavelength 1.54178
_diffrn_reflns_av_R_equivalents 0.0884
_diffrn_reflns_av_unetI/netI 0.0458
_diffrn_reflns_Laue_measured_fraction_full 0.990
_diffrn_reflns_Laue_measured_fraction_max 0.990
_diffrn_reflns_limit_h_max 9
_diffrn_reflns_limit_h_min -8
_diffrn_reflns_limit_k_max 23
_diffrn_reflns_limit_k_min -23
_diffrn_reflns_limit_l_max 36
_diffrn_reflns_limit_l_min -36
_diffrn_reflns_number 96373
_diffrn_reflns_point_group_measured_fraction_full 0.990
_diffrn_reflns_point_group_measured_fraction_max 0.990
_diffrn_reflns_theta_full 67.364
_diffrn_reflns_theta_max 67.364
_diffrn_reflns_theta_min 2.685
_diffrn_source 'Bruker ImuS with multi-layer optics'
_exptl_absorpt_coefficient_mu 8.508
_exptl_absorpt_correction_T_max 0.7529
_exptl_absorpt_correction_T_min 0.4352
_exptl_absorpt_correction_type multi-scan
_exptl_absorpt_process_details 'SADABS (Bruker, 2014)'
_exptl_crystal_colour purple
_exptl_crystal_density_diffrn 1.361
_exptl_crystal_description needle
_exptl_crystal_F_000 2032
_exptl_crystal_size_max 0.320
_exptl_crystal_size_mid 0.050
_exptl_crystal_size_min 0.020
_refine_diff_density_max 0.422
_refine_diff_density_min -0.334
_refine_diff_density_rms 0.056
_refine_ls_abs_structure_details
; 
 Refined as an inversion twin. 
;
_refine_ls_abs_structure_Flack 0.490(6)
_refine_ls_extinction_method none
_refine_ls_goodness_of_fit_ref 1.051
_refine_ls_hydrogen_treatment mixed
_refine_ls_matrix_type full
_refine_ls_number_parameters 468
_refine_ls_number_reflns 8368
_refine_ls_number_restraints 0
_refine_ls_restrained_S_all 1.051
_refine_ls_R_factor_all 0.0450
_refine_ls_R_factor_gt 0.0362
_refine_ls_shift/su_max 0.001
_refine_ls_shift/su_mean 0.000
_refine_ls_structure_factor_coef Fsqd
_refine_ls_weighting_details 'w=1/[\s^2^(Fo^2^)+(0.0213P)^2^+4.5181P] where P=(Fo^2^+2Fc^2^)/3'
_refine_ls_weighting_scheme calc
_refine_ls_wR_factor_gt 0.0798
_refine_ls_wR_factor_ref 0.0851
_reflns_Friedel_coverage 0.773
_reflns_Friedel_fraction_full 0.990
_reflns_Friedel_fraction_max 0.990
_reflns_number_gt 7443
_reflns_number_total 8368
_reflns_threshold_expression 'I > 2\s(I)'
_cod_data_source_file c8dt04058c2.cif
_cod_data_source_block 8_d1834_b_sq
_cod_depositor_comments 'Adding full bibliography for 7048646--7048653.cif.'
_cod_original_formula_sum 'C21.50 H35 Cl2 Co N2 P'
_cod_database_code 7048653
_shelx_shelxl_version_number 2017/1
_shelx_space_group_comment
; 
The symmetry employed for this shelxl refinement is uniquely defined 
by the following loop, which should always be used as a source of 
symmetry information in preference to the above space-group names. 
They are only intended as comments. 
;
_shelx_estimated_absorpt_t_min 0.172
_shelx_estimated_absorpt_t_max 0.848

loop_
_space_group_symop_operation_xyz
'x, y, z'
'-x+1/2, -y, z+1/2'
'-x, y+1/2, -z+1/2'
'x+1/2, -y+1/2, -z'

loop_
_atom_site_label
_atom_site_type_symbol
_atom_site_fract_x
_atom_site_fract_y
_atom_site_fract_z
_atom_site_U_iso_or_equiv
_atom_site_adp_type
_atom_site_occupancy
_atom_site_site_symmetry_order
_atom_site_calc_flag
_atom_site_refinement_flags_posn
_atom_site_refinement_flags_adp
Co1A Co 0.75116(12) 0.31699(3) 0.65165(3) 0.01897(18) Uani 1 1 d . .
Cl1A Cl 0.92235(19) 0.32866(6) 0.59133(4) 0.0293(3) Uani 1 1 d . .
Cl2A Cl 0.94001(19) 0.28710(6) 0.70664(5) 0.0284(3) Uani 1 1 d . .
P1A P 0.58848(18) 0.21580(6) 0.63401(4) 0.0211(3) Uani 1 1 d . .
N1A N 0.5517(6) 0.3203(2) 0.70451(14) 0.0213(9) Uani 1 1 d . .
N2A N 0.6711(6) 0.42031(18) 0.65305(15) 0.0211(9) Uani 1 1 d . .
C1A C 0.4169(8) 0.2174(2) 0.67476(16) 0.0255(12) Uani 1 1 d . .
H1AA H 0.311178 0.198647 0.661924 0.031 Uiso 1 1 calc R U
H1AB H 0.448727 0.188343 0.699882 0.031 Uiso 1 1 calc R U
C2A C 0.3868(7) 0.2902(2) 0.68982(18) 0.0250(12) Uani 1 1 d . .
H2AA H 0.339346 0.317908 0.665694 0.030 Uiso 1 1 calc R U
H2AB H 0.303936 0.290548 0.714073 0.030 Uiso 1 1 calc R U
C3A C 0.5298(7) 0.3903(2) 0.71814(17) 0.0201(11) Uani 1 1 d . .
C4A C 0.4506(9) 0.4097(3) 0.75632(18) 0.0298(13) Uani 1 1 d . .
H4AA H 0.413217 0.375417 0.776129 0.036 Uiso 1 1 calc R U
C5A C 0.4248(9) 0.4785(3) 0.76618(18) 0.0332(14) Uani 1 1 d . .
H5AA H 0.371146 0.490552 0.792778 0.040 Uiso 1 1 calc R U
C6A C 0.4755(7) 0.5292(3) 0.73821(19) 0.0272(13) Uani 1 1 d . .
H6AA H 0.455137 0.575991 0.745159 0.033 Uiso 1 1 calc R U
C7A C 0.5591(8) 0.5114(2) 0.69851(19) 0.0249(12) Uani 1 1 d . .
C8A C 0.6133(8) 0.5601(2) 0.66783(18) 0.0286(13) Uani 1 1 d . .
H8AA H 0.595846 0.607751 0.672679 0.034 Uiso 1 1 calc R U
C9A C 0.6918(8) 0.5375(3) 0.6308(2) 0.0318(14) Uani 1 1 d . .
H9AA H 0.727054 0.569518 0.609322 0.038 Uiso 1 1 calc R U
C10A C 0.7199(7) 0.4679(2) 0.62465(17) 0.0255(13) Uani 1 1 d . .
H10A H 0.776645 0.453559 0.598937 0.031 Uiso 1 1 calc R U
C11A C 0.5870(8) 0.4413(2) 0.68950(16) 0.0221(11) Uani 1 1 d . .
C12A C 0.6819(7) 0.1302(2) 0.64389(18) 0.0267(13) Uani 1 1 d . .
H12A H 0.742940 0.131804 0.672020 0.032 Uiso 1 1 calc R U
H12C H 0.587441 0.096977 0.647091 0.032 Uiso 1 1 calc R U
C13A C 0.8040(8) 0.1025(3) 0.6097(2) 0.0355(15) Uani 1 1 d . .
H13A H 0.750020 0.107222 0.580420 0.043 Uiso 1 1 calc R U
C14A C 0.9695(9) 0.1412(3) 0.6098(3) 0.058(2) Uani 1 1 d . .
H14A H 0.948526 0.189280 0.602051 0.088 Uiso 1 1 calc R U
H14B H 1.047251 0.120619 0.588594 0.088 Uiso 1 1 calc R U
H14C H 1.020472 0.138954 0.638846 0.088 Uiso 1 1 calc R U
C15A C 0.8390(9) 0.0262(3) 0.6184(2) 0.0429(17) Uani 1 1 d . .
H15A H 0.919455 0.008685 0.596735 0.064 Uiso 1 1 calc R U
H15B H 0.732302 0.000318 0.616546 0.064 Uiso 1 1 calc R U
H15C H 0.887758 0.020783 0.647554 0.064 Uiso 1 1 calc R U
C16A C 0.4808(7) 0.2038(3) 0.58150(18) 0.0274(13) Uani 1 1 d . .
H16A H 0.568747 0.201808 0.558495 0.033 Uiso 1 1 calc R U
H16C H 0.422697 0.158714 0.581991 0.033 Uiso 1 1 calc R U
C17A C 0.3506(8) 0.2583(3) 0.56870(18) 0.0313(13) Uani 1 1 d . .
H17A H 0.263883 0.261689 0.592411 0.038 Uiso 1 1 calc R U
C18A C 0.4310(10) 0.3287(3) 0.5625(2) 0.0413(15) Uani 1 1 d . .
H18A H 0.345903 0.360622 0.550893 0.062 Uiso 1 1 calc R U
H18B H 0.526298 0.325129 0.542077 0.062 Uiso 1 1 calc R U
H18C H 0.472578 0.345773 0.590530 0.062 Uiso 1 1 calc R U
C19A C 0.2602(10) 0.2363(3) 0.52695(19) 0.0427(15) Uani 1 1 d . .
H19A H 0.211778 0.190364 0.530831 0.064 Uiso 1 1 calc R U
H19B H 0.341975 0.235606 0.502903 0.064 Uiso 1 1 calc R U
H19C H 0.168826 0.268965 0.520334 0.064 Uiso 1 1 calc R U
Co1B Co 0.74616(12) 0.19592(3) 0.84804(3) 0.01917(18) Uani 1 1 d . .
Cl1B Cl 0.5719(2) 0.18452(6) 0.90744(4) 0.0300(3) Uani 1 1 d . .
Cl2B Cl 0.55940(19) 0.22455(6) 0.79222(4) 0.0288(3) Uani 1 1 d . .
P1B P 0.90941(19) 0.29709(6) 0.86535(4) 0.0221(3) Uani 1 1 d . .
N1B N 0.9490(6) 0.19146(19) 0.79515(14) 0.0207(9) Uani 1 1 d . .
N2B N 0.8292(6) 0.09281(18) 0.84816(15) 0.0212(9) Uani 1 1 d . .
C1B C 1.0824(8) 0.2948(2) 0.82504(17) 0.0257(12) Uani 1 1 d . .
H1BA H 1.052324 0.324183 0.799907 0.031 Uiso 1 1 calc R U
H1BB H 1.188093 0.313085 0.838178 0.031 Uiso 1 1 calc R U
C2B C 1.1118(7) 0.2215(2) 0.80969(18) 0.0245(12) Uani 1 1 d . .
H2BA H 1.194494 0.221204 0.785409 0.029 Uiso 1 1 calc R U
H2BB H 1.159473 0.193692 0.833747 0.029 Uiso 1 1 calc R U
C3B C 0.9697(7) 0.1214(2) 0.78160(17) 0.0233(12) Uani 1 1 d . .
C4B C 1.0456(8) 0.1017(3) 0.74373(18) 0.0270(13) Uani 1 1 d . .
H4BA H 1.081401 0.135409 0.723364 0.032 Uiso 1 1 calc R U
C5B C 1.0712(9) 0.0312(3) 0.73463(19) 0.0332(14) Uani 1 1 d . .
H5BA H 1.123775 0.018316 0.708048 0.040 Uiso 1 1 calc R U
C6B C 1.0224(8) -0.0183(3) 0.7630(2) 0.0321(15) Uani 1 1 d . .
H6BA H 1.042045 -0.065375 0.756528 0.039 Uiso 1 1 calc R U
C7B C 0.9414(8) 0.0008(2) 0.80262(19) 0.0248(12) Uani 1 1 d . .
C8B C 0.8873(7) -0.0472(2) 0.83420(19) 0.0291(14) Uani 1 1 d . .
H8BA H 0.903627 -0.094933 0.829553 0.035 Uiso 1 1 calc R U
C9B C 0.8121(8) -0.0246(3) 0.8711(2) 0.0348(15) Uani 1 1 d . .
H9BA H 0.779976 -0.056346 0.893119 0.042 Uiso 1 1 calc R U
C10B C 0.7816(8) 0.0461(3) 0.87685(19) 0.0304(14) Uani 1 1 d . .
H10B H 0.724361 0.060790 0.902404 0.037 Uiso 1 1 calc R U
C11B C 0.9120(7) 0.0706(2) 0.81133(16) 0.0206(11) Uani 1 1 d . .
C12B C 0.8180(8) 0.3823(2) 0.85415(19) 0.0286(13) Uani 1 1 d . .
H12B H 0.913063 0.415077 0.850218 0.034 Uiso 1 1 calc R U
H12D H 0.756103 0.379768 0.826165 0.034 Uiso 1 1 calc R U
C13B C 0.6963(8) 0.4122(3) 0.8884(2) 0.0328(15) Uani 1 1 d . .
H13B H 0.751885 0.408456 0.917550 0.039 Uiso 1 1 calc R U
C14B C 0.5293(10) 0.3725(3) 0.8897(3) 0.056(2) Uani 1 1 d . .
H14D H 0.456749 0.391018 0.912784 0.085 Uiso 1 1 calc R U
H14E H 0.552681 0.323888 0.895468 0.085 Uiso 1 1 calc R U
H14F H 0.471164 0.376979 0.861654 0.085 Uiso 1 1 calc R U
C15B C 0.6645(8) 0.4872(3) 0.8789(2) 0.0374(15) Uani 1 1 d . .
H15D H 0.583570 0.505665 0.900121 0.056 Uiso 1 1 calc R U
H15E H 0.617440 0.492025 0.849550 0.056 Uiso 1 1 calc R U
H15F H 0.771938 0.512583 0.880846 0.056 Uiso 1 1 calc R U
C16B C 1.0129(7) 0.3095(3) 0.91782(18) 0.0267(13) Uani 1 1 d . .
H16B H 1.067334 0.355370 0.917783 0.032 Uiso 1 1 calc R U
H16D H 0.923774 0.310020 0.940571 0.032 Uiso 1 1 calc R U
C17B C 1.1472(8) 0.2564(3) 0.93068(18) 0.0306(13) Uani 1 1 d . .
H17B H 1.234088 0.254589 0.906962 0.037 Uiso 1 1 calc R U
C18B C 1.0746(10) 0.1851(3) 0.9362(2) 0.0388(15) Uani 1 1 d . .
H18D H 1.021491 0.170410 0.908862 0.058 Uiso 1 1 calc R U
H18E H 0.989021 0.185457 0.959333 0.058 Uiso 1 1 calc R U
H18F H 1.166117 0.153129 0.943817 0.058 Uiso 1 1 calc R U
C19B C 1.2379(10) 0.2782(3) 0.97268(19) 0.0436(16) Uani 1 1 d . .
H19D H 1.291985 0.322984 0.968370 0.065 Uiso 1 1 calc R U
H19E H 1.324785 0.244033 0.980128 0.065 Uiso 1 1 calc R U
H19F H 1.154804 0.281330 0.996353 0.065 Uiso 1 1 calc R U
H1NA H 0.588(8) 0.296(3) 0.7273(17) 0.022(14) Uiso 1 1 d . .
H1NB H 0.918(9) 0.218(3) 0.7721(19) 0.032(16) Uiso 1 1 d . .

loop_
_atom_site_aniso_label
_atom_site_aniso_U_11
_atom_site_aniso_U_22
_atom_site_aniso_U_33
_atom_site_aniso_U_23
_atom_site_aniso_U_13
_atom_site_aniso_U_12
Co1A 0.0175(4) 0.0182(3) 0.0212(4) 0.0002(3) 0.0009(4) -0.0001(4)
Cl1A 0.0295(8) 0.0279(6) 0.0305(7) -0.0014(4) 0.0106(7) 0.0000(5)
Cl2A 0.0176(7) 0.0344(6) 0.0332(7) 0.0114(5) -0.0034(6) -0.0011(5)
P1A 0.0172(7) 0.0212(5) 0.0250(6) -0.0015(4) -0.0005(6) -0.0017(5)
N1A 0.017(2) 0.025(2) 0.021(2) 0.0034(17) 0.001(2) -0.0010(18)
N2A 0.021(2) 0.0202(19) 0.022(2) 0.0019(17) -0.002(2) -0.0001(16)
C1A 0.024(3) 0.026(2) 0.026(3) 0.0016(19) 0.001(3) -0.009(2)
C2A 0.015(3) 0.031(3) 0.030(3) -0.001(2) 0.001(2) -0.002(2)
C3A 0.012(3) 0.025(2) 0.023(3) -0.0015(19) -0.003(2) 0.0014(19)
C4A 0.037(4) 0.032(3) 0.021(3) 0.000(2) 0.002(3) 0.001(2)
C5A 0.033(4) 0.041(3) 0.025(3) -0.008(2) 0.000(3) 0.009(3)
C6A 0.017(3) 0.029(3) 0.035(3) -0.009(2) -0.001(3) 0.004(2)
C7A 0.016(3) 0.025(2) 0.034(3) -0.005(2) -0.004(3) -0.002(2)
C8A 0.030(4) 0.021(2) 0.035(3) -0.001(2) -0.004(3) 0.002(2)
C9A 0.028(4) 0.026(3) 0.042(4) 0.012(2) 0.001(3) -0.003(2)
C10A 0.023(3) 0.030(3) 0.024(3) 0.0067(19) 0.004(2) 0.003(2)
C11A 0.017(3) 0.026(2) 0.024(3) 0.0000(18) -0.004(3) 0.003(2)
C12A 0.023(3) 0.024(2) 0.033(3) 0.000(2) -0.001(2) -0.004(2)
C13A 0.036(4) 0.029(3) 0.041(4) -0.001(2) 0.003(3) 0.008(2)
C14A 0.042(5) 0.031(3) 0.102(6) 0.003(3) 0.044(4) 0.004(3)
C15A 0.036(4) 0.027(3) 0.066(5) -0.006(3) -0.001(3) 0.005(3)
C16A 0.023(3) 0.032(3) 0.028(3) -0.006(2) -0.001(2) 0.000(2)
C17A 0.024(3) 0.047(3) 0.023(3) -0.006(2) 0.000(3) 0.008(2)
C18A 0.041(4) 0.044(3) 0.038(3) -0.003(2) -0.003(3) 0.010(3)
C19A 0.030(4) 0.067(4) 0.031(3) -0.008(3) -0.004(3) -0.001(3)
Co1B 0.0170(4) 0.0182(3) 0.0223(4) 0.0006(3) 0.0007(4) -0.0002(4)
Cl1B 0.0317(8) 0.0293(6) 0.0291(7) -0.0017(5) 0.0099(7) -0.0012(5)
Cl2B 0.0193(7) 0.0349(6) 0.0322(7) 0.0116(5) -0.0026(6) -0.0017(5)
P1B 0.0201(8) 0.0210(6) 0.0252(6) -0.0010(4) 0.0005(6) -0.0014(5)
N1B 0.020(3) 0.022(2) 0.020(2) 0.0022(17) 0.002(2) -0.0004(17)
N2B 0.018(2) 0.0218(19) 0.024(2) 0.0000(17) -0.002(2) 0.0011(16)
C1B 0.024(3) 0.025(2) 0.028(3) -0.0002(19) 0.002(3) -0.007(2)
C2B 0.018(3) 0.027(2) 0.029(3) 0.001(2) 0.000(2) -0.002(2)
C3B 0.025(3) 0.021(2) 0.024(3) 0.0010(19) -0.002(2) 0.001(2)
C4B 0.020(3) 0.033(3) 0.028(3) -0.001(2) 0.001(3) -0.001(2)
C5B 0.031(4) 0.039(3) 0.030(3) -0.012(2) 0.000(3) 0.007(3)
C6B 0.035(4) 0.022(3) 0.039(4) -0.013(2) -0.011(3) 0.006(2)
C7B 0.017(3) 0.024(2) 0.033(3) -0.0040(19) -0.006(3) 0.004(2)
C8B 0.020(3) 0.017(2) 0.050(4) 0.002(2) -0.007(3) 0.001(2)
C9B 0.035(4) 0.023(3) 0.046(4) 0.009(2) -0.004(3) -0.002(2)
C10B 0.032(4) 0.028(3) 0.032(3) 0.007(2) 0.000(3) 0.000(2)
C11B 0.017(3) 0.024(2) 0.021(3) 0.0019(17) -0.006(2) -0.002(2)
C12B 0.028(3) 0.022(2) 0.035(3) 0.002(2) -0.002(3) -0.001(2)
C13B 0.031(4) 0.030(3) 0.038(3) -0.001(2) 0.001(3) 0.006(2)
C14B 0.049(5) 0.027(3) 0.094(6) 0.001(3) 0.028(4) 0.005(3)
C15B 0.027(3) 0.031(3) 0.055(4) -0.008(3) -0.004(3) 0.004(2)
C16B 0.022(3) 0.031(3) 0.027(3) -0.004(2) 0.000(2) -0.001(2)
C17B 0.025(3) 0.042(3) 0.025(3) -0.005(2) -0.002(3) 0.005(2)
C18B 0.041(4) 0.037(3) 0.038(3) 0.000(2) 0.002(3) 0.015(3)
C19B 0.038(4) 0.066(4) 0.027(3) -0.005(3) -0.014(4) 0.002(3)

loop_
_atom_type_symbol
_atom_type_description
_atom_type_scat_dispersion_real
_atom_type_scat_dispersion_imag
_atom_type_scat_source
C C 0.0181 0.0091 'International Tables Vol C Tables 4.2.6.8 and 6.1.1.4'
H H 0.0000 0.0000 'International Tables Vol C Tables 4.2.6.8 and 6.1.1.4'
N N 0.0311 0.0180 'International Tables Vol C Tables 4.2.6.8 and 6.1.1.4'
P P 0.2955 0.4335 'International Tables Vol C Tables 4.2.6.8 and 6.1.1.4'
Cl Cl 0.3639 0.7018 'International Tables Vol C Tables 4.2.6.8 and 6.1.1.4'
Co Co -2.3653 3.6143 'International Tables Vol C Tables 4.2.6.8 and 6.1.1.4'

loop_
_geom_angle_atom_site_label_1
_geom_angle_atom_site_label_2
_geom_angle_atom_site_label_3
_geom_angle
N2A Co1A N1A 75.59(16)
N2A Co1A Cl1A 95.54(13)
N1A Co1A Cl1A 169.17(12)
N2A Co1A Cl2A 114.50(13)
N1A Co1A Cl2A 85.79(13)
Cl1A Co1A Cl2A 103.77(6)
N2A Co1A P1A 128.78(13)
N1A Co1A P1A 79.47(11)
Cl1A Co1A P1A 102.07(5)
Cl2A Co1A P1A 107.32(5)
C16A P1A C1A 105.3(3)
C16A P1A C12A 102.3(2)
C1A P1A C12A 101.2(2)
C16A P1A Co1A 123.07(18)
C1A P1A Co1A 102.77(16)
C12A P1A Co1A 119.33(19)
C3A N1A C2A 110.9(4)
C3A N1A Co1A 108.7(3)
C2A N1A Co1A 111.9(3)
C3A N1A H1NA 108(3)
C2A N1A H1NA 108(4)
Co1A N1A H1NA 109(4)
C10A N2A C11A 118.1(4)
C10A N2A Co1A 124.5(4)
C11A N2A Co1A 116.6(3)
C2A C1A P1A 109.9(4)
C2A C1A H1AA 109.7
P1A C1A H1AA 109.7
C2A C1A H1AB 109.7
P1A C1A H1AB 109.7
H1AA C1A H1AB 108.2
N1A C2A C1A 109.0(4)
N1A C2A H2AA 109.9
C1A C2A H2AA 109.9
N1A C2A H2AB 109.9
C1A C2A H2AB 109.9
H2AA C2A H2AB 108.3
C4A C3A C11A 119.0(4)
C4A C3A N1A 124.2(5)
C11A C3A N1A 116.8(5)
C3A C4A C5A 121.0(5)
C3A C4A H4AA 119.5
C5A C4A H4AA 119.5
C6A C5A C4A 121.1(6)
C6A C5A H5AA 119.5
C4A C5A H5AA 119.5
C5A C6A C7A 119.8(5)
C5A C6A H6AA 120.1
C7A C6A H6AA 120.1
C8A C7A C11A 118.3(5)
C8A C7A C6A 123.4(4)
C11A C7A C6A 118.3(5)
C9A C8A C7A 118.6(5)
C9A C8A H8AA 120.7
C7A C8A H8AA 120.7
C8A C9A C10A 120.0(5)
C8A C9A H9AA 120.0
C10A C9A H9AA 120.0
N2A C10A C9A 123.1(5)
N2A C10A H10A 118.5
C9A C10A H10A 118.5
N2A C11A C3A 117.4(4)
N2A C11A C7A 121.8(5)
C3A C11A C7A 120.8(5)
C13A C12A P1A 117.2(4)
C13A C12A H12A 108.0
P1A C12A H12A 108.0
C13A C12A H12C 108.0
P1A C12A H12C 108.0
H12A C12A H12C 107.2
C14A C13A C12A 111.5(5)
C14A C13A C15A 109.3(5)
C12A C13A C15A 109.6(5)
C14A C13A H13A 108.8
C12A C13A H13A 108.8
C15A C13A H13A 108.8
C13A C14A H14A 109.5
C13A C14A H14B 109.5
H14A C14A H14B 109.5
C13A C14A H14C 109.5
H14A C14A H14C 109.5
H14B C14A H14C 109.5
C13A C15A H15A 109.5
C13A C15A H15B 109.5
H15A C15A H15B 109.5
C13A C15A H15C 109.5
H15A C15A H15C 109.5
H15B C15A H15C 109.5
C17A C16A P1A 116.6(4)
C17A C16A H16A 108.2
P1A C16A H16A 108.2
C17A C16A H16C 108.2
P1A C16A H16C 108.2
H16A C16A H16C 107.3
C18A C17A C16A 112.3(5)
C18A C17A C19A 109.9(5)
C16A C17A C19A 109.5(5)
C18A C17A H17A 108.3
C16A C17A H17A 108.3
C19A C17A H17A 108.3
C17A C18A H18A 109.5
C17A C18A H18B 109.5
H18A C18A H18B 109.5
C17A C18A H18C 109.5
H18A C18A H18C 109.5
H18B C18A H18C 109.5
C17A C19A H19A 109.5
C17A C19A H19B 109.5
H19A C19A H19B 109.5
C17A C19A H19C 109.5
H19A C19A H19C 109.5
H19B C19A H19C 109.5
N2B Co1B N1B 75.46(16)
N2B Co1B Cl1B 95.22(13)
N1B Co1B Cl1B 169.19(12)
N2B Co1B Cl2B 115.10(13)
N1B Co1B Cl2B 85.62(13)
Cl1B Co1B Cl2B 103.55(7)
N2B Co1B P1B 127.77(13)
N1B Co1B P1B 79.44(11)
Cl1B Co1B P1B 102.76(5)
Cl2B Co1B P1B 107.63(5)
C16B P1B C1B 105.7(3)
C16B P1B C12B 102.7(2)
C1B P1B C12B 100.6(2)
C16B P1B Co1B 122.78(18)
C1B P1B Co1B 102.98(16)
C12B P1B Co1B 119.2(2)
C3B N1B C2B 111.5(4)
C3B N1B Co1B 108.8(3)
C2B N1B Co1B 112.0(3)
C3B N1B H1NB 110(3)
C2B N1B H1NB 104(4)
Co1B N1B H1NB 110(4)
C10B N2B C11B 117.8(4)
C10B N2B Co1B 124.7(4)
C11B N2B Co1B 116.4(3)
C2B C1B P1B 110.1(4)
C2B C1B H1BA 109.6
P1B C1B H1BA 109.6
C2B C1B H1BB 109.6
P1B C1B H1BB 109.6
H1BA C1B H1BB 108.2
N1B C2B C1B 109.5(5)
N1B C2B H2BA 109.8
C1B C2B H2BA 109.8
N1B C2B H2BB 109.8
C1B C2B H2BB 109.8
H2BA C2B H2BB 108.2
C4B C3B C11B 119.5(4)
C4B C3B N1B 124.4(5)
C11B C3B N1B 116.0(5)
C3B C4B C5B 120.3(5)
C3B C4B H4BA 119.9
C5B C4B H4BA 119.9
C6B C5B C4B 121.5(6)
C6B C5B H5BA 119.3
C4B C5B H5BA 119.3
C5B C6B C7B 119.4(5)
C5B C6B H6BA 120.3
C7B C6B H6BA 120.3
C11B C7B C8B 117.3(5)
C11B C7B C6B 119.3(5)
C8B C7B C6B 123.4(5)
C9B C8B C7B 119.6(5)
C9B C8B H8BA 120.2
C7B C8B H8BA 120.2
C8B C9B C10B 119.7(5)
C8B C9B H9BA 120.1
C10B C9B H9BA 120.1
N2B C10B C9B 122.8(5)
N2B C10B H10B 118.6
C9B C10B H10B 118.6
N2B C11B C7B 122.7(5)
N2B C11B C3B 117.4(4)
C7B C11B C3B 119.9(5)
C13B C12B P1B 117.1(4)
C13B C12B H12B 108.0
P1B C12B H12B 108.0
C13B C12B H12D 108.0
P1B C12B H12D 108.0
H12B C12B H12D 107.3
C15B C13B C14B 110.7(5)
C15B C13B C12B 109.7(5)
C14B C13B C12B 111.2(5)
C15B C13B H13B 108.4
C14B C13B H13B 108.4
C12B C13B H13B 108.4
C13B C14B H14D 109.5
C13B C14B H14E 109.5
H14D C14B H14E 109.5
C13B C14B H14F 109.5
H14D C14B H14F 109.5
H14E C14B H14F 109.5
C13B C15B H15D 109.5
C13B C15B H15E 109.5
H15D C15B H15E 109.5
C13B C15B H15F 109.5
H15D C15B H15F 109.5
H15E C15B H15F 109.5
C17B C16B P1B 116.5(4)
C17B C16B H16B 108.2
P1B C16B H16B 108.2
C17B C16B H16D 108.2
P1B C16B H16D 108.2
H16B C16B H16D 107.3
C18B C17B C16B 112.9(5)
C18B C17B C19B 109.6(5)
C16B C17B C19B 110.6(5)
C18B C17B H17B 107.9
C16B C17B H17B 107.9
C19B C17B H17B 107.9
C17B C18B H18D 109.5
C17B C18B H18E 109.5
H18D C18B H18E 109.5
C17B C18B H18F 109.5
H18D C18B H18F 109.5
H18E C18B H18F 109.5
C17B C19B H19D 109.5
C17B C19B H19E 109.5
H19D C19B H19E 109.5
C17B C19B H19F 109.5
H19D C19B H19F 109.5
H19E C19B H19F 109.5

loop_
_geom_bond_atom_site_label_1
_geom_bond_atom_site_label_2
_geom_bond_distance
Co1A N2A 2.108(4)
Co1A N1A 2.260(5)
Co1A Cl1A 2.3033(16)
Co1A Cl2A 2.3243(16)
Co1A P1A 2.4108(14)
P1A C16A 1.838(6)
P1A C1A 1.841(6)
P1A C12A 1.846(5)
N1A C3A 1.436(6)
N1A C2A 1.492(7)
N1A H1NA 0.90(5)
N2A C10A 1.330(6)
N2A C11A 1.364(7)
C1A C2A 1.511(7)
C1A H1AA 0.9900
C1A H1AB 0.9900
C2A H2AA 0.9900
C2A H2AB 0.9900
C3A C4A 1.382(7)
C3A C11A 1.402(7)
C4A C5A 1.389(7)
C4A H4AA 0.9500
C5A C6A 1.369(9)
C5A H5AA 0.9500
C6A C7A 1.429(8)
C6A H6AA 0.9500
C7A C8A 1.404(8)
C7A C11A 1.411(6)
C8A C9A 1.367(8)
C8A H8AA 0.9500
C9A C10A 1.386(7)
C9A H9AA 0.9500
C10A H10A 0.9500
C12A C13A 1.522(8)
C12A H12A 0.9900
C12A H12C 0.9900
C13A C14A 1.503(9)
C13A C15A 1.535(7)
C13A H13A 1.0000
C14A H14A 0.9800
C14A H14B 0.9800
C14A H14C 0.9800
C15A H15A 0.9800
C15A H15B 0.9800
C15A H15C 0.9800
C16A C17A 1.526(8)
C16A H16A 0.9900
C16A H16C 0.9900
C17A C18A 1.522(8)
C17A C19A 1.529(8)
C17A H17A 1.0000
C18A H18A 0.9800
C18A H18B 0.9800
C18A H18C 0.9800
C19A H19A 0.9800
C19A H19B 0.9800
C19A H19C 0.9800
Co1B N2B 2.111(4)
Co1B N1B 2.279(5)
Co1B Cl1B 2.2941(16)
Co1B Cl2B 2.3265(16)
Co1B P1B 2.4106(14)
P1B C16B 1.823(6)
P1B C1B 1.840(6)
P1B C12B 1.841(5)
N1B C3B 1.435(6)
N1B C2B 1.476(7)
N1B H1NB 0.91(6)
N2B C10B 1.322(7)
N2B C11B 1.376(7)
C1B C2B 1.522(7)
C1B H1BA 0.9900
C1B H1BB 0.9900
C2B H2BA 0.9900
C2B H2BB 0.9900
C3B C4B 1.364(8)
C3B C11B 1.423(7)
C4B C5B 1.415(7)
C4B H4BA 0.9500
C5B C6B 1.357(9)
C5B H5BA 0.9500
C6B C7B 1.424(9)
C6B H6BA 0.9500
C7B C11B 1.404(6)
C7B C8B 1.413(8)
C8B C9B 1.354(8)
C8B H8BA 0.9500
C9B C10B 1.408(8)
C9B H9BA 0.9500
C10B H10B 0.9500
C12B C13B 1.537(8)
C12B H12B 0.9900
C12B H12D 0.9900
C13B C15B 1.511(7)
C13B C14B 1.524(9)
C13B H13B 1.0000
C14B H14D 0.9800
C14B H14E 0.9800
C14B H14F 0.9800
C15B H15D 0.9800
C15B H15E 0.9800
C15B H15F 0.9800
C16B C17B 1.530(8)
C16B H16B 0.9900
C16B H16D 0.9900
C17B C18B 1.511(8)
C17B C19B 1.535(8)
C17B H17B 1.0000
C18B H18D 0.9800
C18B H18E 0.9800
C18B H18F 0.9800
C19B H19D 0.9800
C19B H19E 0.9800
C19B H19F 0.9800

loop_
_geom_hbond_atom_site_label_D
_geom_hbond_atom_site_label_H
_geom_hbond_atom_site_label_A
_geom_hbond_distance_DH
_geom_hbond_distance_HA
_geom_hbond_distance_DA
_geom_hbond_angle_DHA
_geom_hbond_publ_flag
N1A H1NA Cl2B 0.90(5) 2.44(5) 3.280(4) 156(5) yes
N1B H1NB Cl2A 0.91(6) 2.43(6) 3.299(4) 160(6) yes

loop_
_geom_torsion_atom_site_label_1
_geom_torsion_atom_site_label_2
_geom_torsion_atom_site_label_3
_geom_torsion_atom_site_label_4
_geom_torsion
C16A P1A C1A C2A -104.5(4)
C12A P1A C1A C2A 149.3(4)
Co1A P1A C1A C2A 25.4(4)
C3A N1A C2A C1A 178.6(4)
Co1A N1A C2A C1A 57.0(5)
P1A C1A C2A N1A -53.2(5)
C2A N1A C3A C4A 73.0(7)
Co1A N1A C3A C4A -163.6(5)
C2A N1A C3A C11A -104.3(5)
Co1A N1A C3A C11A 19.1(6)
C11A C3A C4A C5A 1.1(9)
N1A C3A C4A C5A -176.1(6)
C3A C4A C5A C6A 0.7(10)
C4A C5A C6A C7A -1.1(10)
C5A C6A C7A C8A 179.2(6)
C5A C6A C7A C11A -0.1(9)
C11A C7A C8A C9A -0.5(9)
C6A C7A C8A C9A -179.8(6)
C7A C8A C9A C10A -1.5(9)
C11A N2A C10A C9A 1.1(8)
Co1A N2A C10A C9A -167.5(4)
C8A C9A C10A N2A 1.2(9)
C10A N2A C11A C3A 177.2(5)
Co1A N2A C11A C3A -13.3(6)
C10A N2A C11A C7A -3.2(8)
Co1A N2A C11A C7A 166.3(4)
C4A C3A C11A N2A 177.2(5)
N1A C3A C11A N2A -5.4(7)
C4A C3A C11A C7A -2.3(8)
N1A C3A C11A C7A 175.1(5)
C8A C7A C11A N2A 2.9(8)
C6A C7A C11A N2A -177.7(5)
C8A C7A C11A C3A -177.5(5)
C6A C7A C11A C3A 1.8(8)
C16A P1A C12A C13A 58.1(5)
C1A P1A C12A C13A 166.6(4)
Co1A P1A C12A C13A -81.6(5)
P1A C12A C13A C14A 70.5(7)
P1A C12A C13A C15A -168.3(4)
C1A P1A C16A C17A 58.9(5)
C12A P1A C16A C17A 164.4(4)
Co1A P1A C16A C17A -57.9(5)
P1A C16A C17A C18A 63.8(6)
P1A C16A C17A C19A -173.9(4)
C16B P1B C1B C2B 105.3(4)
C12B P1B C1B C2B -148.2(4)
Co1B P1B C1B C2B -24.6(4)
C3B N1B C2B C1B -178.2(4)
Co1B N1B C2B C1B -56.0(5)
P1B C1B C2B N1B 52.3(5)
C2B N1B C3B C4B -73.7(7)
Co1B N1B C3B C4B 162.3(5)
C2B N1B C3B C11B 103.6(6)
Co1B N1B C3B C11B -20.4(6)
C11B C3B C4B C5B -1.8(9)
N1B C3B C4B C5B 175.4(6)
C3B C4B C5B C6B -0.3(10)
C4B C5B C6B C7B 0.9(10)
C5B C6B C7B C11B 0.7(9)
C5B C6B C7B C8B -179.6(6)
C11B C7B C8B C9B -0.6(9)
C6B C7B C8B C9B 179.6(6)
C7B C8B C9B C10B 2.8(9)
C11B N2B C10B C9B 0.0(9)
Co1B N2B C10B C9B 167.1(5)
C8B C9B C10B N2B -2.6(10)
C10B N2B C11B C7B 2.4(8)
Co1B N2B C11B C7B -165.8(4)
C10B N2B C11B C3B -177.2(5)
Co1B N2B C11B C3B 14.7(6)
C8B C7B C11B N2B -2.1(8)
C6B C7B C11B N2B 177.7(5)
C8B C7B C11B C3B 177.5(5)
C6B C7B C11B C3B -2.8(8)
C4B C3B C11B N2B -177.1(5)
N1B C3B C11B N2B 5.5(7)
C4B C3B C11B C7B 3.4(8)
N1B C3B C11B C7B -174.1(5)
C16B P1B C12B C13B -56.5(5)
C1B P1B C12B C13B -165.4(4)
Co1B P1B C12B C13B 83.2(4)
P1B C12B C13B C15B 167.8(4)
P1B C12B C13B C14B -69.5(6)
C1B P1B C16B C17B -56.8(5)
C12B P1B C16B C17B -161.8(4)
Co1B P1B C16B C17B 60.5(5)
P1B C16B C17B C18B -63.6(6)
P1B C16B C17B C19B 173.2(4)
